data_2226459
loop_
_publ_author_name
'Haridharan, N.'
'Ramkumar, V.'
'Dhamodharan, R.'

_publ_section_title
;
 2-Oxo-4-trifluoromethyl-2<i>H</i>-chromen-7-yl
 2-bromo-2-methylpropanoate
;
_journal_coeditor_code HB5450
_journal_issue 7
_journal_name_full 'Acta Crystallographica Section E'
_journal_page_first o1606
_journal_paper_doi 10.1107/S1600536810020234
_journal_volume 66
_journal_year 2010
_chemical_formula_iupac 'C14 H10 Br F3 O4'
_chemical_formula_moiety 'C14 H10 Br F3 O4'
_chemical_formula_sum 'C14 H10 Br F3 O4'
_chemical_formula_weight 379.13
_chemical_name_systematic
;
2-Oxo-4-trifluoromethyl-2<i>H</i>-chromen-7-yl 2-bromo-2-methylpropanoate
;
_space_group_IT_number 2
_symmetry_cell_setting triclinic
_symmetry_space_group_name_Hall '-P 1'
_symmetry_space_group_name_H-M 'P -1'
_atom_sites_solution_hydrogens geom
_atom_sites_solution_primary direct
_atom_sites_solution_secondary difmap
_audit_creation_method SHELXL-97
_cell_angle_alpha 99.982(2)
_cell_angle_beta 91.797(2)
_cell_angle_gamma 104.387(2)
_cell_formula_units_Z 2
_cell_length_a 6.1842(4)
_cell_length_b 11.0297(6)
_cell_length_c 11.0619(7)
_cell_measurement_reflns_used 3404
_cell_measurement_temperature 298(2)
_cell_measurement_theta_max 25.28
_cell_measurement_theta_min 2.43
_cell_volume 717.61(8)
_computing_cell_refinement 'SAINT-Plus (Bruker, 2004)'
_computing_data_collection 'APEX2 (Bruker, 2004)'
_computing_data_reduction 'SAINT-Plus and XPREP (Bruker, 2004)'
_computing_molecular_graphics 'ORTEP-3 (Farrugia, 1997)'
_computing_publication_material 'SHELXL97 (Sheldrick, 2008)'
_computing_structure_refinement 'SHELXL97 (Sheldrick, 2008)'
_computing_structure_solution 'SHELXS97 (Sheldrick, 2008)'
_diffrn_ambient_temperature 298(2)
_diffrn_measured_fraction_theta_full 0.971
_diffrn_measured_fraction_theta_max 0.847
_diffrn_measurement_device_type 'Bruker APEXII CCD'
_diffrn_measurement_method 'phi and omega scans'
_diffrn_radiation_monochromator graphite
_diffrn_radiation_source 'fine-focus sealed tube'
_diffrn_radiation_type MoK\a
_diffrn_radiation_wavelength 0.71073
_diffrn_reflns_av_R_equivalents 0.0222
_diffrn_reflns_av_sigmaI/netI 0.0381
_diffrn_reflns_limit_h_max 8
_diffrn_reflns_limit_h_min -7
_diffrn_reflns_limit_k_max 14
_diffrn_reflns_limit_k_min -15
_diffrn_reflns_limit_l_max 15
_diffrn_reflns_limit_l_min -13
_diffrn_reflns_number 9951
_diffrn_reflns_theta_full 25.00
_diffrn_reflns_theta_max 30.80
_diffrn_reflns_theta_min 1.87
_exptl_absorpt_coefficient_mu 2.913
_exptl_absorpt_correction_T_max 0.5415
_exptl_absorpt_correction_T_min 0.3887
_exptl_absorpt_correction_type multi-scan
_exptl_absorpt_process_details '(SADABS; Bruker, 2004)'
_exptl_crystal_colour Colourless
_exptl_crystal_density_diffrn 1.755
_exptl_crystal_density_method 'not measured'
_exptl_crystal_description Rectangular
_exptl_crystal_F_000 376
_exptl_crystal_size_max 0.40
_exptl_crystal_size_mid 0.26
_exptl_crystal_size_min 0.24
_refine_diff_density_max 0.777
_refine_diff_density_min -0.853
_refine_ls_extinction_method none
_refine_ls_goodness_of_fit_ref 1.012
_refine_ls_hydrogen_treatment constr
_refine_ls_matrix_type full
_refine_ls_number_parameters 201
_refine_ls_number_reflns 3796
_refine_ls_number_restraints 0
_refine_ls_restrained_S_all 1.012
_refine_ls_R_factor_all 0.0793
_refine_ls_R_factor_gt 0.0395
_refine_ls_shift/su_max 0.000
_refine_ls_shift/su_mean 0.000
_refine_ls_structure_factor_coef Fsqd
_refine_ls_weighting_details 'calc w=1/[\s^2^(Fo^2^)+(0.0464P)^2^+0.4480P] where P=(Fo^2^+2Fc^2^)/3'
_refine_ls_weighting_scheme calc
_refine_ls_wR_factor_gt 0.0946
_refine_ls_wR_factor_ref 0.1092
_reflns_number_gt 2390
_reflns_number_total 3796
_reflns_threshold_expression I>2\s(I)
_cod_data_source_file hb5450.cif
_cod_data_source_block I
_cod_original_sg_symbol_Hall '-P 1 '
_cod_database_code 2226459
_cod_database_fobs_code 2226459

loop_
_symmetry_equiv_pos_as_xyz
'x, y, z'
'-x, -y, -z'

loop_
_atom_site_type_symbol
_atom_site_label
_atom_site_fract_x
_atom_site_fract_y
_atom_site_fract_z
_atom_site_U_iso_or_equiv
_atom_site_adp_type
_atom_site_calc_flag
_atom_site_refinement_flags
_atom_site_occupancy
_atom_site_disorder_assembly
_atom_site_disorder_group
Br Br1 0.06908(6) -0.04175(3) 0.29516(4) 0.06662(16) Uani d . 1 . .
C C1 0.2614(5) 0.5339(3) -0.2219(3) 0.0450(7) Uani d . 1 . .
C C2 0.4147(5) 0.4806(3) -0.2966(3) 0.0450(7) Uani d . 1 . .
H H2 0.4574 0.5118 -0.3675 0.054 Uiso calc R 1 . .
C C3 0.4972(4) 0.3873(3) -0.2666(2) 0.0363(6) Uani d . 1 . .
C C4 0.4377(4) 0.3379(2) -0.1559(2) 0.0322(5) Uani d . 1 . .
C C5 0.5183(4) 0.2437(3) -0.1127(2) 0.0375(6) Uani d . 1 . .
H H5 0.6232 0.2098 -0.1557 0.045 Uiso calc R 1 . .
C C6 0.4449(5) 0.2007(3) -0.0080(3) 0.0408(6) Uani d . 1 . .
H H6 0.4995 0.1385 0.0202 0.049 Uiso calc R 1 . .
C C7 0.2881(4) 0.2518(3) 0.0548(2) 0.0359(6) Uani d . 1 . .
C C8 0.2074(4) 0.3459(3) 0.0179(2) 0.0386(6) Uani d . 1 . .
H H8 0.1041 0.3801 0.0622 0.046 Uiso calc R 1 . .
C C9 0.2849(4) 0.3880(2) -0.0872(2) 0.0333(6) Uani d . 1 . .
C C10 0.6453(5) 0.3300(3) -0.3523(3) 0.0464(7) Uani d . 1 . .
C C11 0.0108(4) 0.1442(3) 0.1690(3) 0.0361(6) Uani d . 1 . .
C C12 -0.0307(4) 0.1167(3) 0.2974(3) 0.0389(6) Uani d . 1 . .
C C13 0.1076(6) 0.2198(3) 0.4010(3) 0.0541(8) Uani d . 1 . .
H H13A 0.2639 0.2317 0.3887 0.081 Uiso calc R 1 . .
H H13B 0.0784 0.1940 0.4787 0.081 Uiso calc R 1 . .
H H13C 0.0672 0.2983 0.4005 0.081 Uiso calc R 1 . .
C C14 -0.2790(5) 0.0855(3) 0.3145(3) 0.0516(8) Uani d . 1 . .
H H14A -0.3331 0.1596 0.3129 0.077 Uiso calc R 1 . .
H H14B -0.3045 0.0591 0.3923 0.077 Uiso calc R 1 . .
H H14C -0.3569 0.0179 0.2493 0.077 Uiso calc R 1 . .
F F1 0.6893(4) 0.3893(2) -0.44723(18) 0.0775(6) Uani d . 1 . .
F F2 0.8423(3) 0.3353(2) -0.29621(18) 0.0652(5) Uani d . 1 . .
F F3 0.5518(3) 0.20819(19) -0.39741(17) 0.0645(5) Uani d . 1 . .
O O1 0.2025(3) 0.48421(18) -0.11926(17) 0.0429(5) Uani d . 1 . .
O O2 0.1777(4) 0.6161(2) -0.2441(2) 0.0648(6) Uani d . 1 . .
O O3 0.2269(3) 0.2130(2) 0.16562(17) 0.0452(5) Uani d . 1 . .
O O4 -0.1216(3) 0.1118(2) 0.08271(19) 0.0498(5) Uani d . 1 . .

loop_
_atom_site_aniso_label
_atom_site_aniso_U_11
_atom_site_aniso_U_22
_atom_site_aniso_U_33
_atom_site_aniso_U_12
_atom_site_aniso_U_13
_atom_site_aniso_U_23
Br1 0.0781(3) 0.0645(3) 0.0835(3) 0.04411(19) 0.0312(2) 0.0426(2)
C1 0.0603(18) 0.0383(16) 0.0422(16) 0.0201(13) 0.0037(14) 0.0123(13)
C2 0.0613(18) 0.0436(17) 0.0361(15) 0.0170(13) 0.0083(13) 0.0174(13)
C3 0.0408(14) 0.0373(15) 0.0311(13) 0.0087(11) 0.0039(11) 0.0083(11)
C4 0.0354(13) 0.0320(13) 0.0301(13) 0.0100(10) 0.0012(11) 0.0066(11)
C5 0.0398(14) 0.0386(15) 0.0398(15) 0.0179(11) 0.0082(12) 0.0103(12)
C6 0.0420(15) 0.0426(16) 0.0436(16) 0.0157(12) 0.0015(13) 0.0166(13)
C7 0.0355(13) 0.0419(15) 0.0314(13) 0.0071(11) 0.0006(11) 0.0141(12)
C8 0.0399(14) 0.0448(16) 0.0359(14) 0.0165(12) 0.0090(12) 0.0114(12)
C9 0.0371(13) 0.0322(13) 0.0343(14) 0.0136(11) -0.0003(11) 0.0097(11)
C10 0.0507(17) 0.055(2) 0.0388(16) 0.0182(14) 0.0111(13) 0.0158(14)
C11 0.0355(13) 0.0387(15) 0.0409(15) 0.0163(11) 0.0076(12) 0.0150(12)
C12 0.0410(14) 0.0400(15) 0.0434(16) 0.0164(12) 0.0110(12) 0.0184(13)
C13 0.063(2) 0.062(2) 0.0375(16) 0.0097(16) 0.0049(14) 0.0203(15)
C14 0.0483(17) 0.0514(18) 0.060(2) 0.0164(14) 0.0240(15) 0.0162(16)
F1 0.1027(17) 0.1013(16) 0.0556(12) 0.0515(13) 0.0434(12) 0.0444(12)
F2 0.0437(10) 0.0907(15) 0.0663(12) 0.0224(10) 0.0112(9) 0.0201(11)
F3 0.0773(13) 0.0584(12) 0.0548(11) 0.0235(10) 0.0128(10) -0.0077(9)
O1 0.0573(12) 0.0422(11) 0.0403(11) 0.0277(9) 0.0093(9) 0.0146(9)
O2 0.0941(18) 0.0559(14) 0.0647(15) 0.0455(13) 0.0132(13) 0.0270(12)
O3 0.0371(10) 0.0647(13) 0.0372(10) 0.0071(9) 0.0029(8) 0.0271(9)
O4 0.0422(11) 0.0607(13) 0.0453(12) 0.0078(9) -0.0033(10) 0.0161(10)

loop_
_atom_type_symbol
_atom_type_description
_atom_type_scat_dispersion_real
_atom_type_scat_dispersion_imag
_atom_type_scat_source
C C 0.0033 0.0016 'International Tables Vol C Tables 4.2.6.8 and 6.1.1.4'
H H 0.0000 0.0000 'International Tables Vol C Tables 4.2.6.8 and 6.1.1.4'
O O 0.0106 0.0060 'International Tables Vol C Tables 4.2.6.8 and 6.1.1.4'
F F 0.0171 0.0103 'International Tables Vol C Tables 4.2.6.8 and 6.1.1.4'
Br Br -0.2901 2.4595 'International Tables Vol C Tables 4.2.6.8 and 6.1.1.4'

loop_
_geom_angle_atom_site_label_1
_geom_angle_atom_site_label_2
_geom_angle_atom_site_label_3
_geom_angle_site_symmetry_1
_geom_angle_site_symmetry_3
_geom_angle
_geom_angle_publ_flag
O2 C1 O1 . . 117.5(3) ?
O2 C1 C2 . . 125.6(3) ?
O1 C1 C2 . . 116.9(2) ?
C3 C2 C1 . . 121.9(3) ?
C3 C2 H2 . . 119.1 ?
C1 C2 H2 . . 119.1 ?
C2 C3 C4 . . 120.6(3) ?
C2 C3 C10 . . 119.4(3) ?
C4 C3 C10 . . 119.9(2) ?
C9 C4 C5 . . 117.5(2) ?
C9 C4 C3 . . 116.5(2) ?
C5 C4 C3 . . 126.0(2) ?
C6 C5 C4 . . 121.1(2) ?
C6 C5 H5 . . 119.4 ?
C4 C5 H5 . . 119.4 ?
C5 C6 C7 . . 118.8(2) ?
C5 C6 H6 . . 120.6 ?
C7 C6 H6 . . 120.6 ?
C8 C7 C6 . . 122.4(2) ?
C8 C7 O3 . . 119.5(2) ?
C6 C7 O3 . . 117.8(2) ?
C7 C8 C9 . . 117.7(2) ?
C7 C8 H8 . . 121.2 ?
C9 C8 H8 . . 121.2 ?
O1 C9 C8 . . 115.6(2) ?
O1 C9 C4 . . 121.9(2) ?
C8 C9 C4 . . 122.5(2) ?
F3 C10 F1 . . 107.5(2) ?
F3 C10 F2 . . 106.4(3) ?
F1 C10 F2 . . 106.6(2) ?
F3 C10 C3 . . 111.5(2) ?
F1 C10 C3 . . 112.1(3) ?
F2 C10 C3 . . 112.4(2) ?
O4 C11 O3 . . 123.6(2) ?
O4 C11 C12 . . 126.0(2) ?
O3 C11 C12 . . 110.4(2) ?
C14 C12 C11 . . 110.2(2) ?
C14 C12 C13 . . 112.9(3) ?
C11 C12 C13 . . 114.2(2) ?
C14 C12 Br1 . . 107.64(19) ?
C11 C12 Br1 . . 102.84(17) ?
C13 C12 Br1 . . 108.4(2) ?
C12 C13 H13A . . 109.5 ?
C12 C13 H13B . . 109.5 ?
H13A C13 H13B . . 109.5 ?
C12 C13 H13C . . 109.5 ?
H13A C13 H13C . . 109.5 ?
H13B C13 H13C . . 109.5 ?
C12 C14 H14A . . 109.5 ?
C12 C14 H14B . . 109.5 ?
H14A C14 H14B . . 109.5 ?
C12 C14 H14C . . 109.5 ?
H14A C14 H14C . . 109.5 ?
H14B C14 H14C . . 109.5 ?
C1 O1 C9 . . 122.1(2) ?
C11 O3 C7 . . 117.3(2) ?

loop_
_geom_bond_atom_site_label_1
_geom_bond_atom_site_label_2
_geom_bond_site_symmetry_2
_geom_bond_distance
_geom_bond_publ_flag
Br1 C12 . 1.990(3) ?
C1 O2 . 1.205(3) ?
C1 O1 . 1.366(3) ?
C1 C2 . 1.444(4) ?
C2 C3 . 1.340(4) ?
C2 H2 . 0.9300 ?
C3 C4 . 1.447(4) ?
C3 C10 . 1.507(4) ?
C4 C9 . 1.391(4) ?
C4 C5 . 1.404(4) ?
C5 C6 . 1.375(4) ?
C5 H5 . 0.9300 ?
C6 C7 . 1.385(4) ?
C6 H6 . 0.9300 ?
C7 C8 . 1.373(4) ?
C7 O3 . 1.400(3) ?
C8 C9 . 1.382(4) ?
C8 H8 . 0.9300 ?
C9 O1 . 1.378(3) ?
C10 F3 . 1.324(4) ?
C10 F1 . 1.332(3) ?
C10 F2 . 1.333(4) ?
C11 O4 . 1.181(3) ?
C11 O3 . 1.368(3) ?
C11 C12 . 1.520(4) ?
C12 C14 . 1.513(4) ?
C12 C13 . 1.529(4) ?
C13 H13A . 0.9600 ?
C13 H13B . 0.9600 ?
C13 H13C . 0.9600 ?
C14 H14A . 0.9600 ?
C14 H14B . 0.9600 ?
C14 H14C . 0.9600 ?

loop_
_geom_hbond_atom_site_label_D
_geom_hbond_atom_site_label_H
_geom_hbond_atom_site_label_A
_geom_hbond_site_symmetry_A
_geom_hbond_distance_DH
_geom_hbond_distance_HA
_geom_hbond_distance_DA
_geom_hbond_angle_DHA
C5 H5 F2 . 0.93 2.47 3.019(3) 118
C6 H6 O4 1_655 0.93 2.52 3.261(4) 136

loop_
_geom_torsion_atom_site_label_1
_geom_torsion_atom_site_label_2
_geom_torsion_atom_site_label_3
_geom_torsion_atom_site_label_4
_geom_torsion_site_symmetry_1
_geom_torsion_site_symmetry_2
_geom_torsion_site_symmetry_3
_geom_torsion_site_symmetry_4
_geom_torsion
_geom_torsion_publ_flag
O2 C1 C2 C3 . . . . -178.7(3) ?
O1 C1 C2 C3 . . . . -0.5(4) ?
C1 C2 C3 C4 . . . . -1.1(4) ?
C1 C2 C3 C10 . . . . 176.3(3) ?
C2 C3 C4 C9 . . . . 2.8(4) ?
C10 C3 C4 C9 . . . . -174.5(2) ?
C2 C3 C4 C5 . . . . -177.8(3) ?
C10 C3 C4 C5 . . . . 4.8(4) ?
C9 C4 C5 C6 . . . . 1.5(4) ?
C3 C4 C5 C6 . . . . -177.9(3) ?
C4 C5 C6 C7 . . . . 0.2(4) ?
C5 C6 C7 C8 . . . . -1.6(4) ?
C5 C6 C7 O3 . . . . -175.8(2) ?
C6 C7 C8 C9 . . . . 1.2(4) ?
O3 C7 C8 C9 . . . . 175.3(2) ?
C7 C8 C9 O1 . . . . -178.8(2) ?
C7 C8 C9 C4 . . . . 0.6(4) ?
C5 C4 C9 O1 . . . . 177.5(2) ?
C3 C4 C9 O1 . . . . -3.1(4) ?
C5 C4 C9 C8 . . . . -1.9(4) ?
C3 C4 C9 C8 . . . . 177.5(2) ?
C2 C3 C10 F3 . . . . -115.9(3) ?
C4 C3 C10 F3 . . . . 61.5(3) ?
C2 C3 C10 F1 . . . . 4.7(4) ?
C4 C3 C10 F1 . . . . -177.9(2) ?
C2 C3 C10 F2 . . . . 124.8(3) ?
C4 C3 C10 F2 . . . . -57.8(3) ?
O4 C11 C12 C14 . . . . -20.7(4) ?
O3 C11 C12 C14 . . . . 159.3(2) ?
O4 C11 C12 C13 . . . . -149.0(3) ?
O3 C11 C12 C13 . . . . 31.0(3) ?
O4 C11 C12 Br1 . . . . 93.8(3) ?
O3 C11 C12 Br1 . . . . -86.2(2) ?
O2 C1 O1 C9 . . . . 178.6(3) ?
C2 C1 O1 C9 . . . . 0.3(4) ?
C8 C9 O1 C1 . . . . -178.9(2) ?
C4 C9 O1 C1 . . . . 1.6(4) ?
O4 C11 O3 C7 . . . . 3.3(4) ?
C12 C11 O3 C7 . . . . -176.7(2) ?
C8 C7 O3 C11 . . . . 71.5(3) ?
C6 C7 O3 C11 . . . . -114.2(3) ?

loop_
_cod_related_entry_id
_cod_related_entry_database
_cod_related_entry_code
1 ChemSpider 24745197
